data_4065732
loop_
_publ_author_name
'Lee, Way-Zen'
'Tseng, Huan-Sheng'
'Wang, Tzu-Li'
'Tsai, Hui-Lien'
'Kuo, Ting-Shen'

_publ_contact_author 'Way-Zen Lee'
_publ_section_title
;
 Bioinspired Catalytic Conjugate Additions of Thiophenols to \a,\b-Enones
 by a Disubstituted Benzoate-Bridged Nickel Mimic for the Active Site of
 Urease
;
_journal_issue 13
_journal_name_full Organometallics
_journal_page_first 2874
_journal_paper_doi 10.1021/om100103u
_journal_volume 29
_journal_year 2010
_chemical_formula_moiety 'C41 H49 Cl3 N12 Ni2 O18'
_chemical_formula_sum 'C41 H49 Cl3 N12 Ni2 O18'
_chemical_formula_weight 1221.69
_chemical_name_systematic
;
 ?
;
_space_group_IT_number 15
_symmetry_cell_setting monoclinic
_symmetry_space_group_name_Hall '-C 2yc'
_symmetry_space_group_name_H-M 'C 1 2/c 1'
_atom_sites_solution_hydrogens geom
_atom_sites_solution_primary direct
_atom_sites_solution_secondary difmap
_audit_creation_method SHELXL-97
_cell_angle_alpha 90.00
_cell_angle_beta 119.0910(10)
_cell_angle_gamma 90.00
_cell_formula_units_Z 8
_cell_length_a 26.8326(12)
_cell_length_b 26.1759(12)
_cell_length_c 17.3070(8)
_cell_measurement_reflns_used 0
_cell_measurement_temperature 201(2)
_cell_measurement_theta_max 0
_cell_measurement_theta_min 0
_cell_volume 10622.4(8)
_computing_molecular_graphics 'Ortep-3 for Windows (Farrugia, 1997)'
_computing_publication_material 'WinGX publication routines (Farrugia, 1999)'
_computing_structure_refinement 'SHELXL-97 (Sheldrick, 1997)'
_computing_structure_solution 'SHELXS-86 (Sheldrick, 1986)'
_diffrn_ambient_temperature 201(2)
_diffrn_measured_fraction_theta_full 0.981
_diffrn_measured_fraction_theta_max 0.981
_diffrn_radiation_monochromator graphite
_diffrn_radiation_source 'fine-focus sealed tube'
_diffrn_radiation_type MoK\a
_diffrn_radiation_wavelength 0.71073
_diffrn_reflns_av_R_equivalents 0.0579
_diffrn_reflns_av_sigmaI/netI 0.0666
_diffrn_reflns_limit_h_max 31
_diffrn_reflns_limit_h_min -31
_diffrn_reflns_limit_k_max 31
_diffrn_reflns_limit_k_min -30
_diffrn_reflns_limit_l_max 20
_diffrn_reflns_limit_l_min -20
_diffrn_reflns_number 38565
_diffrn_reflns_theta_full 25.03
_diffrn_reflns_theta_max 25.03
_diffrn_reflns_theta_min 1.17
_exptl_absorpt_coefficient_mu 0.941
_exptl_absorpt_correction_T_max 0.9457
_exptl_absorpt_correction_T_min 0.8056
_exptl_absorpt_correction_type multi-scan
_exptl_crystal_colour 'pale blue'
_exptl_crystal_density_diffrn 1.528
_exptl_crystal_density_method 'not measured'
_exptl_crystal_description prism
_exptl_crystal_F_000 5040
_exptl_crystal_size_max 0.24
_exptl_crystal_size_mid 0.15
_exptl_crystal_size_min 0.06
_refine_diff_density_max 1.338
_refine_diff_density_min -1.345
_refine_diff_density_rms 0.154
_refine_ls_extinction_method none
_refine_ls_goodness_of_fit_ref 1.103
_refine_ls_hydrogen_treatment constr
_refine_ls_matrix_type full
_refine_ls_number_parameters 667
_refine_ls_number_reflns 9223
_refine_ls_number_restraints 0
_refine_ls_restrained_S_all 1.103
_refine_ls_R_factor_all 0.0971
_refine_ls_R_factor_gt 0.0619
_refine_ls_shift/su_max 0.001
_refine_ls_shift/su_mean 0.000
_refine_ls_structure_factor_coef Fsqd
_refine_ls_weighting_details 'calc w=1/[\s^2^(Fo^2^)+(0.1014P)^2^+0.0000P] where P=(Fo^2^+2Fc^2^)/3'
_refine_ls_weighting_scheme calc
_refine_ls_wR_factor_gt 0.1666
_refine_ls_wR_factor_ref 0.1817
_reflns_number_gt 6215
_reflns_number_total 9223
_reflns_threshold_expression >2sigma(I)
_cod_data_source_file om100103u_si_005.cif
_cod_data_source_block 750896
_cod_original_sg_symbol_H-M 'C 2/c'
_cod_database_code 4065732

loop_
_symmetry_equiv_pos_as_xyz
'x, y, z'
'-x, y, -z+1/2'
'x+1/2, y+1/2, z'
'-x+1/2, y+1/2, -z+1/2'
'-x, -y, -z'
'x, -y, z-1/2'
'-x+1/2, -y+1/2, -z'
'x+1/2, -y+1/2, z-1/2'

loop_
_atom_site_label
_atom_site_type_symbol
_atom_site_fract_x
_atom_site_fract_y
_atom_site_fract_z
_atom_site_U_iso_or_equiv
_atom_site_adp_type
_atom_site_occupancy
_atom_site_symmetry_multiplicity
_atom_site_calc_flag
_atom_site_refinement_flags
C1 C 0.0480(2) 0.2436(2) 0.9386(3) 0.0350(12) Uani 1 1 d .
H1 H 0.0802 0.2654 0.9583 0.042 Uiso 1 1 calc R
C2 C 0.0000(2) 0.2547(2) 0.8597(4) 0.0503(15) Uani 1 1 d .
H2 H -0.0014 0.2839 0.8262 0.060 Uiso 1 1 calc R
C3 C -0.0468(3) 0.2217(3) 0.8302(4) 0.0611(18) Uani 1 1 d .
H3 H -0.0808 0.2282 0.7764 0.073 Uiso 1 1 calc R
C4 C -0.0424(2) 0.1798(2) 0.8811(4) 0.0534(16) Uani 1 1 d .
H4 H -0.0732 0.1563 0.8615 0.064 Uiso 1 1 calc R
C5 C 0.0061(2) 0.1716(2) 0.9598(3) 0.0337(12) Uani 1 1 d .
C6 C 0.0143(2) 0.1268(2) 1.0204(3) 0.0393(13) Uani 1 1 d .
H6A H -0.0232 0.1162 1.0132 0.047 Uiso 1 1 calc R
H6B H 0.0305 0.0975 1.0036 0.047 Uiso 1 1 calc R
C7 C 0.0838(2) 0.09578(19) 1.1690(3) 0.0384(13) Uani 1 1 d .
H7A H 0.0956 0.0728 1.1355 0.046 Uiso 1 1 calc R
H7B H 0.0584 0.0764 1.1851 0.046 Uiso 1 1 calc R
C8 C 0.1351(2) 0.1140(2) 1.2510(4) 0.0367(13) Uani 1 1 d .
C9 C 0.1578(3) 0.0882(2) 1.3317(4) 0.0478(15) Uani 1 1 d .
H9 H 0.1398 0.0584 1.3376 0.057 Uiso 1 1 calc R
C10 C 0.2066(3) 0.1067(2) 1.4024(4) 0.0506(15) Uani 1 1 d .
H10 H 0.2230 0.0893 1.4575 0.061 Uiso 1 1 calc R
C11 C 0.2309(2) 0.1497(2) 1.3932(4) 0.0508(16) Uani 1 1 d .
H11 H 0.2647 0.1625 1.4419 0.061 Uiso 1 1 calc R
C12 C 0.2068(2) 0.1750(2) 1.3132(4) 0.0386(13) Uani 1 1 d .
H12 H 0.2240 0.2055 1.3078 0.046 Uiso 1 1 calc R
C13 C 0.1996(2) 0.13275(19) 1.0855(3) 0.0336(12) Uani 1 1 d .
C14 C 0.0243(2) 0.16839(19) 1.1567(3) 0.0318(12) Uani 1 1 d .
H14A H -0.0126 0.1516 1.1402 0.038 Uiso 1 1 calc R
H14B H 0.0484 0.1655 1.2216 0.038 Uiso 1 1 calc R
C15 C 0.01368(18) 0.22373(18) 1.1326(3) 0.0291(11) Uani 1 1 d .
H15A H -0.0156 0.2274 1.0697 0.035 Uiso 1 1 calc R
H15B H -0.0003 0.2410 1.1693 0.035 Uiso 1 1 calc R
C16 C 0.06395(19) 0.29757(18) 1.1239(3) 0.0293(11) Uani 1 1 d .
C17 C 0.0151(2) 0.3260(2) 1.0965(3) 0.0373(13) Uani 1 1 d .
H17 H -0.0179 0.3109 1.0935 0.045 Uiso 1 1 calc R
C18 C 0.0143(2) 0.3765(2) 1.0734(4) 0.0441(14) Uani 1 1 d .
H18 H -0.0197 0.3959 1.0537 0.053 Uiso 1 1 calc R
C19 C 0.0622(2) 0.3994(2) 1.0786(3) 0.0387(13) Uani 1 1 d .
H19 H 0.0611 0.4341 1.0621 0.046 Uiso 1 1 calc R
C20 C 0.11105(19) 0.37173(18) 1.1075(3) 0.0292(11) Uani 1 1 d .
C21 C 0.11392(19) 0.32006(18) 1.1322(3) 0.0272(11) Uani 1 1 d .
C22 C 0.16856(19) 0.28985(19) 1.1665(3) 0.0283(11) Uani 1 1 d .
C23 C 0.1680(2) 0.3989(2) 1.3238(3) 0.0470(15) Uani 1 1 d .
H23 H 0.1623 0.3629 1.3212 0.056 Uiso 1 1 calc R
C24 C 0.1400(3) 0.4293(3) 1.3552(4) 0.0653(19) Uani 1 1 d .
H24 H 0.1164 0.4144 1.3760 0.078 Uiso 1 1 calc R
C25 C 0.1465(3) 0.4807(3) 1.3562(4) 0.0615(18) Uani 1 1 d .
H25 H 0.1271 0.5024 1.3767 0.074 Uiso 1 1 calc R
C26 C 0.1818(2) 0.5011(2) 1.3269(4) 0.0525(16) Uani 1 1 d .
H26 H 0.1863 0.5371 1.3260 0.063 Uiso 1 1 calc R
C27 C 0.2101(2) 0.4692(2) 1.2994(4) 0.0402(13) Uani 1 1 d .
C28 C 0.2532(2) 0.4887(2) 1.2735(4) 0.0436(14) Uani 1 1 d .
H28A H 0.2408 0.5226 1.2452 0.052 Uiso 1 1 calc R
H28B H 0.2906 0.4930 1.3274 0.052 Uiso 1 1 calc R
C29 C 0.3187(2) 0.4518(2) 1.2257(4) 0.0423(14) Uani 1 1 d .
H29A H 0.3465 0.4533 1.2897 0.051 Uiso 1 1 calc R
H29B H 0.3255 0.4815 1.1966 0.051 Uiso 1 1 calc R
C30 C 0.3266(2) 0.4028(2) 1.1868(3) 0.0400(13) Uani 1 1 d .
C31 C 0.3707(2) 0.3978(2) 1.1664(4) 0.0484(15) Uani 1 1 d .
H31 H 0.3961 0.4253 1.1757 0.058 Uiso 1 1 calc R
C32 C 0.3764(3) 0.3517(3) 1.1322(4) 0.0556(17) Uani 1 1 d .
H32 H 0.4065 0.3468 1.1188 0.067 Uiso 1 1 calc R
C33 C 0.3384(2) 0.3131(2) 1.1179(3) 0.0468(15) Uani 1 1 d .
H33 H 0.3412 0.2815 1.0934 0.056 Uiso 1 1 calc R
C34 C 0.2956(2) 0.3211(2) 1.1400(3) 0.0428(14) Uani 1 1 d .
H34 H 0.2687 0.2946 1.1290 0.051 Uiso 1 1 calc R
C35 C 0.3267(2) 0.3445(2) 1.4144(4) 0.0392(13) Uani 1 1 d .
C36 C 0.2185(2) 0.46348(19) 1.1183(3) 0.0368(13) Uani 1 1 d .
H36A H 0.2309 0.4447 1.0810 0.044 Uiso 1 1 calc R
H36B H 0.2187 0.5004 1.1061 0.044 Uiso 1 1 calc R
C37 C 0.1580(2) 0.44736(19) 1.0933(4) 0.0394(13) Uani 1 1 d .
H37A H 0.1438 0.4674 1.1271 0.047 Uiso 1 1 calc R
H37B H 0.1321 0.4529 1.0294 0.047 Uiso 1 1 calc R
C38 C 0.3533(4) 0.1226(4) 0.3656(6) 0.0929(19) Uani 1 1 d .
C39 C 0.3666(4) 0.1755(3) 0.3624(5) 0.091(3) Uani 1 1 d .
C40 C 0.9992(4) 0.5292(4) 0.1295(6) 0.0929(19) Uani 1 1 d .
C41 C 1.0371(4) 0.5730(5) 0.1734(7) 0.135(4) Uani 1 1 d .
N1 N 0.05118(16) 0.20356(16) 0.9887(3) 0.0313(10) Uani 1 1 d .
N2 N 0.05272(16) 0.14034(15) 1.1135(3) 0.0306(10) Uani 1 1 d .
N3 N 0.15919(17) 0.15732(15) 1.2424(3) 0.0332(10) Uani 1 1 d .
N4 N 0.21657(18) 0.09156(17) 1.0602(3) 0.0452(12) Uani 1 1 d .
H4A H 0.1928 0.0660 1.0350 0.054 Uiso 1 1 calc R
H4B H 0.2516 0.0898 1.0684 0.054 Uiso 1 1 calc R
N5 N 0.23734(18) 0.17053(18) 1.1234(3) 0.0516(13) Uani 1 1 d .
H5A H 0.2275 0.1984 1.1410 0.062 Uiso 1 1 calc R
H5B H 0.2720 0.1675 1.1306 0.062 Uiso 1 1 calc R
N6 N 0.20293(16) 0.41824(16) 1.2967(3) 0.0353(10) Uani 1 1 d .
N7 N 0.25937(17) 0.45368(16) 1.2123(3) 0.0373(11) Uani 1 1 d .
N8 N 0.29085(17) 0.36455(16) 1.1759(3) 0.0350(10) Uani 1 1 d .
N9 N 0.2981(2) 0.3016(2) 1.4045(3) 0.085(2) Uani 1 1 d .
H9A H 0.2689 0.2940 1.3528 0.102 Uiso 1 1 calc R
H9B H 0.3083 0.2808 1.4496 0.102 Uiso 1 1 calc R
N10 N 0.37041(18) 0.35379(18) 1.4949(3) 0.0451(12) Uani 1 1 d .
H10A H 0.3906 0.3819 1.5048 0.054 Uiso 1 1 calc R
H10B H 0.3790 0.3318 1.5381 0.054 Uiso 1 1 calc R
N11 N 0.3457(4) 0.0815(4) 0.3730(8) 0.153(4) Uani 1 1 d .
N12 N 0.9661(4) 0.4967(3) 0.0931(6) 0.117(3) Uani 1 1 d .
O1 O 0.06675(12) 0.24649(12) 1.1478(2) 0.0278(7) Uani 1 1 d .
O2 O 0.16760(12) 0.24550(12) 1.1383(2) 0.0308(8) Uani 1 1 d .
O3 O 0.14987(13) 0.13543(12) 1.0739(2) 0.0353(8) Uani 1 1 d .
O4 O 0.16068(13) 0.39325(12) 1.1147(2) 0.0301(8) Uani 1 1 d .
O5 O 0.21471(13) 0.30960(12) 1.2233(2) 0.0313(8) Uani 1 1 d .
O6 O 0.31445(14) 0.37531(13) 1.3535(2) 0.0408(9) Uani 1 1 d .
O7 O 0.33067(17) 0.22482(16) 0.6409(3) 0.0657(9) Uani 1 1 d .
O8 O 0.39635(16) 0.28389(16) 0.6430(3) 0.0657(9) Uani 1 1 d .
O9 O 0.4214(2) 0.19759(17) 0.6811(3) 0.0722(10) Uani 1 1 d .
O10 O 0.3624(2) 0.22070(17) 0.5362(3) 0.0722(10) Uani 1 1 d .
O11 O 1.1628(2) 0.68530(18) 0.4674(4) 0.0916(17) Uani 1 1 d .
O12 O 1.1671(2) 0.60423(19) 0.4207(4) 0.1004(19) Uani 1 1 d .
O13 O 1.08217(18) 0.6382(2) 0.3951(4) 0.0922(17) Uani 1 1 d .
O14 O 1.1310(3) 0.6713(3) 0.3232(4) 0.138(3) Uani 1 1 d .
O15 O 0.0571(2) 0.03746(17) 0.9160(3) 0.0795(15) Uani 1 1 d .
O16 O 0.0969(2) -0.0078(2) 1.0489(3) 0.1025(19) Uani 1 1 d .
O17 O 0.14565(19) -0.00164(18) 0.9679(4) 0.0832(16) Uani 1 1 d .
O18 O 0.06377(18) -0.05110(16) 0.9138(3) 0.0713(13) Uani 1 1 d .
Cl1 Cl 0.37661(5) 0.23169(5) 0.62457(9) 0.0394(3) Uani 1 1 d .
Cl2 Cl 1.13250(6) 0.64881(6) 0.39550(11) 0.0555(4) Uani 1 1 d .
Cl3 Cl 0.09030(7) -0.00586(6) 0.96122(11) 0.0551(4) Uani 1 1 d .
Ni1 Ni 0.11345(2) 0.18855(2) 1.11633(4) 0.02775(19) Uani 1 1 d .
Ni2 Ni 0.24165(3) 0.38101(2) 1.23534(4) 0.0300(2) Uani 1 1 d .

loop_
_atom_site_aniso_label
_atom_site_aniso_U_11
_atom_site_aniso_U_22
_atom_site_aniso_U_33
_atom_site_aniso_U_23
_atom_site_aniso_U_13
_atom_site_aniso_U_12
C1 0.039(3) 0.040(3) 0.031(3) -0.005(2) 0.021(3) -0.006(2)
C2 0.060(4) 0.058(4) 0.035(4) -0.003(3) 0.025(3) -0.006(3)
C3 0.059(4) 0.078(5) 0.032(4) -0.006(3) 0.011(3) -0.006(4)
C4 0.046(3) 0.066(4) 0.040(4) -0.020(3) 0.014(3) -0.019(3)
C5 0.030(3) 0.045(3) 0.032(3) -0.010(2) 0.020(3) -0.005(2)
C6 0.037(3) 0.042(3) 0.046(4) -0.015(3) 0.025(3) -0.014(2)
C7 0.045(3) 0.029(3) 0.051(4) -0.002(3) 0.032(3) -0.004(2)
C8 0.040(3) 0.031(3) 0.049(4) 0.006(3) 0.030(3) 0.011(2)
C9 0.061(4) 0.030(3) 0.066(4) 0.009(3) 0.041(4) 0.012(3)
C10 0.056(4) 0.053(4) 0.047(4) 0.013(3) 0.029(3) 0.021(3)
C11 0.043(3) 0.065(4) 0.042(4) -0.001(3) 0.019(3) 0.012(3)
C12 0.034(3) 0.041(3) 0.041(4) -0.002(3) 0.018(3) 0.005(2)
C13 0.042(3) 0.030(3) 0.033(3) 0.004(2) 0.021(3) 0.006(2)
C14 0.029(3) 0.036(3) 0.040(3) -0.007(2) 0.025(2) -0.009(2)
C15 0.023(2) 0.035(3) 0.035(3) -0.007(2) 0.018(2) -0.009(2)
C16 0.036(3) 0.027(3) 0.029(3) 0.002(2) 0.019(2) 0.000(2)
C17 0.031(3) 0.042(3) 0.046(3) 0.003(3) 0.024(3) 0.001(2)
C18 0.038(3) 0.038(3) 0.056(4) 0.010(3) 0.023(3) 0.016(3)
C19 0.043(3) 0.031(3) 0.043(3) 0.007(2) 0.021(3) 0.006(2)
C20 0.033(3) 0.029(3) 0.025(3) -0.002(2) 0.014(2) -0.001(2)
C21 0.031(3) 0.029(3) 0.022(3) -0.003(2) 0.014(2) 0.000(2)
C22 0.028(3) 0.033(3) 0.030(3) 0.005(2) 0.019(2) 0.002(2)
C23 0.065(4) 0.050(4) 0.038(3) -0.012(3) 0.035(3) -0.015(3)
C24 0.070(4) 0.068(5) 0.080(5) -0.016(4) 0.055(4) -0.015(4)
C25 0.065(4) 0.063(5) 0.073(5) -0.025(4) 0.046(4) -0.007(4)
C26 0.058(4) 0.043(4) 0.062(4) -0.023(3) 0.034(3) -0.012(3)
C27 0.041(3) 0.033(3) 0.047(4) -0.009(3) 0.022(3) -0.008(2)
C28 0.045(3) 0.032(3) 0.053(4) -0.009(3) 0.023(3) -0.009(2)
C29 0.039(3) 0.035(3) 0.059(4) 0.003(3) 0.029(3) -0.007(2)
C30 0.044(3) 0.046(4) 0.031(3) 0.010(3) 0.019(3) 0.007(3)
C31 0.046(3) 0.061(4) 0.045(4) 0.023(3) 0.028(3) 0.006(3)
C32 0.061(4) 0.072(5) 0.050(4) 0.021(3) 0.039(3) 0.024(4)
C33 0.064(4) 0.051(4) 0.031(3) 0.011(3) 0.027(3) 0.023(3)
C34 0.051(3) 0.043(4) 0.028(3) 0.005(3) 0.015(3) 0.010(3)
C35 0.032(3) 0.045(4) 0.038(4) -0.001(3) 0.015(3) -0.005(3)
C36 0.046(3) 0.028(3) 0.041(3) 0.009(2) 0.025(3) 0.001(2)
C37 0.042(3) 0.026(3) 0.050(4) 0.011(2) 0.022(3) 0.005(2)
C38 0.081(4) 0.103(6) 0.103(5) 0.009(4) 0.051(4) 0.018(4)
C39 0.117(7) 0.090(6) 0.079(6) -0.008(5) 0.058(5) -0.018(5)
C40 0.081(4) 0.103(6) 0.103(5) 0.009(4) 0.051(4) 0.018(4)
C41 0.066(5) 0.161(11) 0.147(9) 0.017(8) 0.027(6) -0.020(6)
N1 0.032(2) 0.037(3) 0.033(3) -0.009(2) 0.022(2) -0.0054(19)
N2 0.035(2) 0.025(2) 0.037(3) -0.0059(19) 0.021(2) -0.0053(18)
N3 0.038(2) 0.026(2) 0.039(3) 0.0019(19) 0.022(2) 0.0018(19)
N4 0.041(2) 0.042(3) 0.053(3) -0.006(2) 0.023(2) 0.011(2)
N5 0.032(2) 0.052(3) 0.075(4) -0.023(3) 0.029(2) -0.001(2)
N6 0.038(2) 0.038(3) 0.035(3) -0.005(2) 0.022(2) -0.007(2)
N7 0.036(2) 0.033(3) 0.047(3) -0.004(2) 0.023(2) -0.0060(19)
N8 0.038(2) 0.033(3) 0.037(3) 0.002(2) 0.020(2) 0.001(2)
N9 0.087(4) 0.063(4) 0.043(4) 0.022(3) -0.015(3) -0.038(3)
N10 0.041(3) 0.051(3) 0.034(3) 0.004(2) 0.011(2) -0.009(2)
N11 0.123(7) 0.101(7) 0.260(13) 0.003(8) 0.112(8) -0.011(6)
N12 0.110(6) 0.082(6) 0.147(8) 0.022(5) 0.054(6) 0.038(5)
O1 0.0288(17) 0.0278(19) 0.0327(19) -0.0014(15) 0.0195(15) -0.0015(14)
O2 0.0288(17) 0.0246(19) 0.044(2) -0.0062(16) 0.0213(16) -0.0033(14)
O3 0.0335(19) 0.036(2) 0.044(2) -0.0082(17) 0.0256(17) -0.0001(16)
O4 0.0333(17) 0.0264(18) 0.031(2) 0.0054(15) 0.0160(16) 0.0005(15)
O5 0.0278(17) 0.0289(19) 0.030(2) 0.0027(15) 0.0085(15) -0.0032(15)
O6 0.041(2) 0.040(2) 0.034(2) 0.0067(18) 0.0119(17) -0.0087(17)
O7 0.0549(17) 0.0457(19) 0.110(3) 0.0003(18) 0.0509(19) -0.0069(15)
O8 0.0549(17) 0.0457(19) 0.110(3) 0.0003(18) 0.0509(19) -0.0069(15)
O9 0.096(2) 0.061(2) 0.047(2) 0.0077(16) 0.0247(18) 0.0107(18)
O10 0.096(2) 0.061(2) 0.047(2) 0.0077(16) 0.0247(18) 0.0107(18)
O11 0.085(3) 0.057(3) 0.113(4) -0.017(3) 0.032(3) -0.016(3)
O12 0.098(4) 0.059(3) 0.183(6) -0.005(4) 0.098(4) 0.016(3)
O13 0.053(3) 0.104(4) 0.138(5) -0.010(4) 0.061(3) -0.013(3)
O14 0.182(6) 0.165(7) 0.104(5) 0.050(5) 0.097(5) 0.015(5)
O15 0.100(4) 0.049(3) 0.103(4) 0.019(3) 0.060(3) 0.024(3)
O16 0.114(4) 0.136(5) 0.067(4) 0.015(3) 0.052(3) 0.014(4)
O17 0.073(3) 0.064(3) 0.136(5) -0.041(3) 0.070(3) -0.025(2)
O18 0.066(3) 0.043(3) 0.103(4) -0.012(2) 0.040(3) -0.013(2)
Cl1 0.0394(7) 0.0420(8) 0.0367(8) 0.0022(6) 0.0184(6) -0.0016(6)
Cl2 0.0599(9) 0.0529(10) 0.0784(12) 0.0043(8) 0.0530(9) 0.0047(8)
Cl3 0.0682(10) 0.0379(9) 0.0737(11) -0.0018(8) 0.0459(9) -0.0012(7)
Ni1 0.0280(3) 0.0274(4) 0.0335(4) -0.0046(3) 0.0193(3) -0.0037(3)
Ni2 0.0336(4) 0.0260(4) 0.0310(4) 0.0003(3) 0.0163(3) -0.0032(3)

loop_
_atom_type_symbol
_atom_type_description
_atom_type_scat_dispersion_real
_atom_type_scat_dispersion_imag
_atom_type_scat_source
C C 0.0033 0.0016 'International Tables Vol C Tables 4.2.6.8 and 6.1.1.4'
H H 0.0000 0.0000 'International Tables Vol C Tables 4.2.6.8 and 6.1.1.4'
N N 0.0061 0.0033 'International Tables Vol C Tables 4.2.6.8 and 6.1.1.4'
O O 0.0106 0.0060 'International Tables Vol C Tables 4.2.6.8 and 6.1.1.4'
Cl Cl 0.1484 0.1585 'International Tables Vol C Tables 4.2.6.8 and 6.1.1.4'
Ni Ni 0.3393 1.1124 'International Tables Vol C Tables 4.2.6.8 and 6.1.1.4'

loop_
_geom_angle_atom_site_label_1
_geom_angle_atom_site_label_2
_geom_angle_atom_site_label_3
_geom_angle
N1 C1 C2 122.8(5)
N1 C1 H1 118.6
C2 C1 H1 118.6
C1 C2 C3 118.2(6)
C1 C2 H2 120.9
C3 C2 H2 120.9
C4 C3 C2 118.4(6)
C4 C3 H3 120.8
C2 C3 H3 120.8
C5 C4 C3 120.4(6)
C5 C4 H4 119.8
C3 C4 H4 119.8
N1 C5 C4 121.3(5)
N1 C5 C6 114.9(4)
C4 C5 C6 123.8(5)
N2 C6 C5 111.0(4)
N2 C6 H6A 109.4
C5 C6 H6A 109.4
N2 C6 H6B 109.4
C5 C6 H6B 109.4
H6A C6 H6B 108.0
N2 C7 C8 109.4(4)
N2 C7 H7A 109.8
C8 C7 H7A 109.8
N2 C7 H7B 109.8
C8 C7 H7B 109.8
H7A C7 H7B 108.2
N3 C8 C9 121.2(5)
N3 C8 C7 115.7(5)
C9 C8 C7 123.2(5)
C10 C9 C8 119.0(6)
C10 C9 H9 120.5
C8 C9 H9 120.5
C11 C10 C9 119.7(6)
C11 C10 H10 120.1
C9 C10 H10 120.1
C10 C11 C12 120.0(6)
C10 C11 H11 120.0
C12 C11 H11 120.0
N3 C12 C11 121.4(5)
N3 C12 H12 119.3
C11 C12 H12 119.3
O3 C13 N4 120.2(5)
O3 C13 N5 122.1(4)
N4 C13 N5 117.6(5)
C15 C14 N2 114.3(4)
C15 C14 H14A 108.7
N2 C14 H14A 108.7
C15 C14 H14B 108.7
N2 C14 H14B 108.7
H14A C14 H14B 107.6
O1 C15 C14 108.1(4)
O1 C15 H15A 110.1
C14 C15 H15A 110.1
O1 C15 H15B 110.1
C14 C15 H15B 110.1
H15A C15 H15B 108.4
C17 C16 O1 121.9(4)
C17 C16 C21 120.6(5)
O1 C16 C21 117.5(4)
C16 C17 C18 119.8(5)
C16 C17 H17 120.1
C18 C17 H17 120.1
C19 C18 C17 120.9(5)
C19 C18 H18 119.5
C17 C18 H18 119.5
C20 C19 C18 119.6(5)
C20 C19 H19 120.2
C18 C19 H19 120.2
C19 C20 O4 121.7(4)
C19 C20 C21 121.5(4)
O4 C20 C21 116.8(4)
C16 C21 C20 117.5(4)
C16 C21 C22 121.1(4)
C20 C21 C22 121.4(4)
O2 C22 O5 120.7(4)
O2 C22 C21 119.9(4)
O5 C22 C21 119.4(4)
N6 C23 C24 122.0(6)
N6 C23 H23 119.0
C24 C23 H23 119.0
C25 C24 C23 119.2(6)
C25 C24 H24 120.4
C23 C24 H24 120.4
C24 C25 C26 119.1(6)
C24 C25 H25 120.4
C26 C25 H25 120.4
C25 C26 C27 119.3(6)
C25 C26 H26 120.3
C27 C26 H26 120.3
N6 C27 C26 121.8(5)
N6 C27 C28 116.2(5)
C26 C27 C28 122.0(5)
N7 C28 C27 111.8(4)
N7 C28 H28A 109.3
C27 C28 H28A 109.3
N7 C28 H28B 109.3
C27 C28 H28B 109.3
H28A C28 H28B 107.9
N7 C29 C30 109.2(4)
N7 C29 H29A 109.8
C30 C29 H29A 109.8
N7 C29 H29B 109.8
C30 C29 H29B 109.8
H29A C29 H29B 108.3
N8 C30 C31 122.1(5)
N8 C30 C29 117.0(4)
C31 C30 C29 120.9(5)
C32 C31 C30 118.3(6)
C32 C31 H31 120.8
C30 C31 H31 120.8
C33 C32 C31 119.4(5)
C33 C32 H32 120.3
C31 C32 H32 120.3
C32 C33 C34 118.9(6)
C32 C33 H33 120.6
C34 C33 H33 120.6
N8 C34 C33 122.3(6)
N8 C34 H34 118.8
C33 C34 H34 118.8
O6 C35 N9 123.1(5)
O6 C35 N10 120.2(5)
N9 C35 N10 116.7(5)
N7 C36 C37 112.6(4)
N7 C36 H36A 109.1
C37 C36 H36A 109.1
N7 C36 H36B 109.1
C37 C36 H36B 109.1
H36A C36 H36B 107.8
O4 C37 C36 106.4(4)
O4 C37 H37A 110.4
C36 C37 H37A 110.4
O4 C37 H37B 110.4
C36 C37 H37B 110.4
H37A C37 H37B 108.6
N11 C38 C39 175.8(13)
N12 C40 C41 175.4(10)
C1 N1 C5 118.9(4)
C1 N1 Ni1 127.5(3)
C5 N1 Ni1 113.1(3)
C6 N2 C7 113.1(4)
C6 N2 C14 114.2(4)
C7 N2 C14 109.0(4)
C6 N2 Ni1 107.5(3)
C7 N2 Ni1 106.3(3)
C14 N2 Ni1 106.2(3)
C8 N3 C12 118.7(4)
C8 N3 Ni1 112.1(3)
C12 N3 Ni1 129.2(4)
C13 N4 H4A 120.0
C13 N4 H4B 120.0
H4A N4 H4B 120.0
C13 N5 H5A 120.0
C13 N5 H5B 120.0
H5A N5 H5B 120.0
C23 N6 C27 118.5(5)
C23 N6 Ni2 128.2(4)
C27 N6 Ni2 112.8(3)
C28 N7 C36 113.7(4)
C28 N7 C29 113.2(4)
C36 N7 C29 110.1(4)
C28 N7 Ni2 108.7(3)
C36 N7 Ni2 104.9(3)
C29 N7 Ni2 105.7(3)
C34 N8 C30 118.8(5)
C34 N8 Ni2 129.5(4)
C30 N8 Ni2 111.1(3)
C35 N9 H9A 120.0
C35 N9 H9B 120.0
H9A N9 H9B 120.0
C35 N10 H10A 120.0
C35 N10 H10B 120.0
H10A N10 H10B 120.0
C16 O1 C15 115.9(3)
C16 O1 Ni1 123.0(3)
C15 O1 Ni1 107.5(3)
C22 O2 Ni1 130.1(3)
C13 O3 Ni1 130.0(3)
C20 O4 C37 116.3(4)
C20 O4 Ni2 119.3(3)
C37 O4 Ni2 106.8(3)
C22 O5 Ni2 129.9(3)
C35 O6 Ni2 129.1(3)
O10 Cl1 O7 113.0(3)
O10 Cl1 O9 107.9(3)
O7 Cl1 O9 108.1(3)
O10 Cl1 O8 107.9(3)
O7 Cl1 O8 109.9(2)
O9 Cl1 O8 110.0(3)
O14 Cl2 O13 119.4(4)
O14 Cl2 O12 111.0(4)
O13 Cl2 O12 109.2(3)
O14 Cl2 O11 104.8(4)
O13 Cl2 O11 105.9(3)
O12 Cl2 O11 105.4(3)
O18 Cl3 O15 110.1(3)
O18 Cl3 O16 110.5(3)
O15 Cl3 O16 109.4(3)
O18 Cl3 O17 108.6(3)
O15 Cl3 O17 109.3(3)
O16 Cl3 O17 108.9(3)
O2 Ni1 O3 98.46(13)
O2 Ni1 N2 165.83(14)
O3 Ni1 N2 94.99(14)
O2 Ni1 N1 101.46(15)
O3 Ni1 N1 91.41(14)
N2 Ni1 N1 82.57(16)
O2 Ni1 N3 95.21(15)
O3 Ni1 N3 88.16(15)
N2 Ni1 N3 80.74(16)
N1 Ni1 N3 163.20(16)
O2 Ni1 O1 83.50(12)
O3 Ni1 O1 173.96(13)
N2 Ni1 O1 83.56(13)
N1 Ni1 O1 82.59(13)
N3 Ni1 O1 97.37(14)
O5 Ni2 O6 99.18(13)
O5 Ni2 N7 164.87(16)
O6 Ni2 N7 93.65(15)
O5 Ni2 N6 104.57(15)
O6 Ni2 N6 89.70(16)
N7 Ni2 N6 83.36(17)
O5 Ni2 N8 92.27(15)
O6 Ni2 N8 87.24(16)
N7 Ni2 N8 80.32(16)
N6 Ni2 N8 163.16(17)
O5 Ni2 O4 83.98(12)
O6 Ni2 O4 174.08(14)
N7 Ni2 O4 83.96(14)
N6 Ni2 O4 84.65(14)
N8 Ni2 O4 97.67(14)

loop_
_geom_bond_atom_site_label_1
_geom_bond_atom_site_label_2
_geom_bond_distance
C1 N1 1.336(6)
C1 C2 1.378(7)
C1 H1 0.9500
C2 C3 1.398(8)
C2 H2 0.9500
C3 C4 1.377(9)
C3 H3 0.9500
C4 C5 1.367(7)
C4 H4 0.9500
C5 N1 1.351(6)
C5 C6 1.517(7)
C6 N2 1.474(6)
C6 H6A 0.9900
C6 H6B 0.9900
C7 N2 1.483(6)
C7 C8 1.496(7)
C7 H7A 0.9900
C7 H7B 0.9900
C8 N3 1.349(6)
C8 C9 1.396(7)
C9 C10 1.374(8)
C9 H9 0.9500
C10 C11 1.347(8)
C10 H10 0.9500
C11 C12 1.380(8)
C11 H11 0.9500
C12 N3 1.351(6)
C12 H12 0.9500
C13 O3 1.251(6)
C13 N4 1.325(6)
C13 N5 1.337(6)
C14 C15 1.496(7)
C14 N2 1.493(6)
C14 H14A 0.9900
C14 H14B 0.9900
C15 O1 1.445(5)
C15 H15A 0.9900
C15 H15B 0.9900
C16 C17 1.376(7)
C16 O1 1.391(5)
C16 C21 1.406(6)
C17 C18 1.377(7)
C17 H17 0.9500
C18 C19 1.380(7)
C18 H18 0.9500
C19 C20 1.362(6)
C19 H19 0.9500
C20 O4 1.395(5)
C20 C21 1.409(6)
C21 C22 1.510(6)
C22 O2 1.255(6)
C22 O5 1.259(5)
C23 N6 1.334(6)
C23 C24 1.375(8)
C23 H23 0.9500
C24 C25 1.357(9)
C24 H24 0.9500
C25 C26 1.379(8)
C25 H25 0.9500
C26 C27 1.361(7)
C26 H26 0.9500
C27 N6 1.344(6)
C27 C28 1.518(7)
C28 N7 1.472(6)
C28 H28A 0.9900
C28 H28B 0.9900
C29 N7 1.494(6)
C29 C30 1.510(8)
C29 H29A 0.9900
C29 H29B 0.9900
C30 N8 1.336(7)
C30 C31 1.396(7)
C31 C32 1.386(8)
C31 H31 0.9500
C32 C33 1.370(8)
C32 H32 0.9500
C33 C34 1.391(7)
C33 H33 0.9500
C34 N8 1.331(6)
C34 H34 0.9500
C35 O6 1.238(6)
C35 N9 1.321(7)
C35 N10 1.338(6)
C36 N7 1.476(6)
C36 C37 1.522(7)
C36 H36A 0.9900
C36 H36B 0.9900
C37 O4 1.457(5)
C37 H37A 0.9900
C37 H37B 0.9900
C38 N11 1.114(11)
C38 C39 1.436(12)
C40 N12 1.171(11)
C40 C41 1.474(13)
N1 Ni1 2.059(4)
N2 Ni1 2.043(4)
N3 Ni1 2.081(4)
N4 H4A 0.8800
N4 H4B 0.8800
N5 H5A 0.8800
N5 H5B 0.8800
N6 Ni2 2.057(4)
N7 Ni2 2.047(4)
N8 Ni2 2.076(4)
N9 H9A 0.8800
N9 H9B 0.8800
N10 H10A 0.8800
N10 H10B 0.8800
O1 Ni1 2.197(3)
O2 Ni1 1.985(3)
O3 Ni1 2.031(3)
O4 Ni2 2.184(3)
O5 Ni2 1.978(3)
O6 Ni2 2.034(3)
O7 Cl1 1.404(4)
O8 Cl1 1.444(4)
O9 Cl1 1.434(4)
O10 Cl1 1.415(4)
O11 Cl2 1.462(5)
O12 Cl2 1.422(5)
O13 Cl2 1.375(4)
O14 Cl2 1.366(6)
O15 Cl3 1.419(4)
O16 Cl3 1.440(5)
O17 Cl3 1.437(4)
O18 Cl3 1.419(4)
